data_4305615
loop_
_publ_author_name
'Jos\'e Ruiz'
'Julia Lorenzo'
'Consuelo Vicente'
'Gregorio L\'opez'
'Miguel Monge'
'Francesc X. Avil\'es'
'Delia Bautista'
'Virtudes Moreno'
'Antonio Laguna'

_publ_contact_author
;
Jose Ruiz
Departamento de Quimica Inorganica
Facultad de Quimica
Universidad de Murcia
Campus de Espinardo
E-30100 Murcia Spain
;
_publ_contact_author_email 'jruiz@um.es '
_publ_section_title
;
New Palladium(II) and Platinum(II) Complexes with 9-Aminoacridine:
Structures, Luminiscence, Theoretical Calculations, and Antitumor Activity
;
_journal_name_full 'Inorganic Chemistry'
_journal_page_first 6990
_journal_page_last 7001
_journal_paper_doi 10.1021/ic800589m
_journal_volume 47
_journal_year 2008
_chemical_formula_sum 'C40 H37 Cl N3 O4 P Pd'
_chemical_formula_weight 796.55
_chemical_name_systematic
; 
 ? 
;
_space_group_IT_number 14
_symmetry_cell_setting monoclinic
_symmetry_space_group_name_Hall '-P 2ybc'
_symmetry_space_group_name_H-M 'P 1 21/c 1'
_atom_sites_solution_hydrogens geom
_atom_sites_solution_primary direct
_atom_sites_solution_secondary difmap
_audit_creation_method SHELXL-97
_cell_angle_alpha 90.00
_cell_angle_beta 94.184(2)
_cell_angle_gamma 90.00
_cell_formula_units_Z 4
_cell_length_a 18.3063(11)
_cell_length_b 9.5252(5)
_cell_length_c 19.8347(11)
_cell_measurement_reflns_used 7080
_cell_measurement_temperature 100(2)
_cell_measurement_theta_max 27.97
_cell_measurement_theta_min 2.27
_cell_volume 3449.4(3)
_computing_cell_refinement 'Bruker SAINT'
_computing_data_collection 'Bruker SMART'
_computing_data_reduction 'Bruker SAINT'
_computing_molecular_graphics 'Bruker SHELXTL'
_computing_publication_material 'Bruker SHELXTL'
_computing_structure_refinement 'SHELXL-97 (Sheldrick, 1997)'
_computing_structure_solution 'SHELXS-97 (Sheldrick, 1990)'
_diffrn_ambient_temperature 100(2)
_diffrn_detector_area_resol_mean 8.26
_diffrn_measured_fraction_theta_full 1.000
_diffrn_measured_fraction_theta_max 0.940
_diffrn_measurement_device_type 'Bruker SMART APEX CCD'
_diffrn_measurement_method \w-scan
_diffrn_radiation_monochromator graphite
_diffrn_radiation_source 'fine-focus sealed tube'
_diffrn_radiation_type MoK\a
_diffrn_radiation_wavelength 0.71073
_diffrn_reflns_av_R_equivalents 0.0293
_diffrn_reflns_av_sigmaI/netI 0.0253
_diffrn_reflns_limit_h_max 24
_diffrn_reflns_limit_h_min -24
_diffrn_reflns_limit_k_max 12
_diffrn_reflns_limit_k_min -12
_diffrn_reflns_limit_l_max 26
_diffrn_reflns_limit_l_min -25
_diffrn_reflns_number 38866
_diffrn_reflns_theta_full 26.00
_diffrn_reflns_theta_max 28.25
_diffrn_reflns_theta_min 2.06
_exptl_absorpt_coefficient_mu 0.710
_exptl_absorpt_correction_T_max 0.9389
_exptl_absorpt_correction_T_min 0.8538
_exptl_absorpt_correction_type multi-scan
_exptl_absorpt_process_details SADABS
_exptl_crystal_colour yellow
_exptl_crystal_density_diffrn 1.534
_exptl_crystal_density_method 'not measured'
_exptl_crystal_description prism
_exptl_crystal_F_000 1632
_exptl_crystal_size_max 0.23
_exptl_crystal_size_mid 0.19
_exptl_crystal_size_min 0.09
_refine_diff_density_max 2.301
_refine_diff_density_min -0.735
_refine_diff_density_rms 0.089
_refine_ls_extinction_method none
_refine_ls_goodness_of_fit_ref 1.045
_refine_ls_hydrogen_treatment 'NH2 free with SADI, rigid methyls others riding'
_refine_ls_matrix_type full
_refine_ls_number_parameters 519
_refine_ls_number_reflns 8031
_refine_ls_number_restraints 44
_refine_ls_restrained_S_all 1.100
_refine_ls_R_factor_all 0.0461
_refine_ls_R_factor_gt 0.0410
_refine_ls_shift/su_max 0.001
_refine_ls_shift/su_mean 0.000
_refine_ls_structure_factor_coef Fsqd
_refine_ls_weighting_details 'calc w=1/[\s^2^(Fo^2^)+(0.0423P)^2^+6.5502P] where P=(Fo^2^+2Fc^2^)/3'
_refine_ls_weighting_scheme calc
_refine_ls_wR_factor_gt 0.0952
_refine_ls_wR_factor_ref 0.0983
_reflns_number_gt 7261
_reflns_number_total 8031
_reflns_threshold_expression >2sigma(I)
_cod_data_source_file ic800589m-file002_2.cif
_cod_data_source_block 1
_cod_database_code 4305615

loop_
_symmetry_equiv_pos_as_xyz
'x, y, z'
'-x, y+1/2, -z+1/2'
'-x, -y, -z'
'x, -y-1/2, z-1/2'

loop_
_atom_site_label
_atom_site_type_symbol
_atom_site_fract_x
_atom_site_fract_y
_atom_site_fract_z
_atom_site_U_iso_or_equiv
_atom_site_adp_type
_atom_site_occupancy
_atom_site_symmetry_multiplicity
_atom_site_calc_flag
_atom_site_refinement_flags
_atom_site_disorder_assembly
_atom_site_disorder_group
Pd1 Pd 0.279626(11) 0.24358(2) 0.329883(10) 0.01764(7) Uani 1 1 d . . .
P1 P 0.29553(3) 0.35842(7) 0.42946(3) 0.01550(13) Uani 1 1 d . A .
N1 N 0.27545(14) 0.1544(3) 0.23069(12) 0.0273(5) Uani 1 1 d . A .
N9 N -0.0578(2) 0.2657(7) 0.3773(3) 0.0427(15) Uani 0.709(9) 1 d PD A 1
H09A H -0.084(4) 0.332(6) 0.370(3) 0.06(2) Uiso 0.709(9) 1 d PD A 1
H09B H -0.077(5) 0.193(8) 0.387(5) 0.09(4) Uiso 0.709(9) 1 d PD A 1
N10 N 0.1641(3) 0.2509(7) 0.3329(3) 0.0224(13) Uani 0.709(9) 1 d P A 1
C1 C 0.0264(3) 0.0187(6) 0.4055(4) 0.0480(17) Uani 0.709(9) 1 d P A 1
H1 H -0.0238 0.0173 0.4149 0.058 Uiso 0.709(9) 1 calc PR A 1
C2 C 0.0684(4) -0.0938(7) 0.4212(5) 0.062(2) Uani 0.709(9) 1 d P A 1
H2 H 0.0481 -0.1723 0.4427 0.075 Uiso 0.709(9) 1 calc PR A 1
C3 C 0.1432(4) -0.0963(6) 0.4058(4) 0.0494(16) Uani 0.709(9) 1 d P A 1
H3 H 0.1724 -0.1770 0.4161 0.059 Uiso 0.709(9) 1 calc PR A 1
C4 C 0.1730(4) 0.0183(7) 0.3760(4) 0.0341(14) Uani 0.709(9) 1 d P A 1
H4 H 0.2229 0.0164 0.3659 0.041 Uiso 0.709(9) 1 calc PR A 1
C5 C 0.1564(3) 0.4856(7) 0.2924(2) 0.0275(11) Uani 0.709(9) 1 d P A 1
H5 H 0.2062 0.4797 0.2823 0.033 Uiso 0.709(9) 1 calc PR A 1
C6 C 0.1191(4) 0.6081(6) 0.2807(2) 0.0384(14) Uani 0.709(9) 1 d P A 1
H6 H 0.1436 0.6864 0.2631 0.046 Uiso 0.709(9) 1 calc PR A 1
C7 C 0.0451(3) 0.6202(7) 0.2944(2) 0.0439(17) Uani 0.709(9) 1 d P A 1
H7 H 0.0200 0.7068 0.2870 0.053 Uiso 0.709(9) 1 calc PR A 1
C8 C 0.0096(3) 0.5064(8) 0.3182(3) 0.0364(15) Uani 0.709(9) 1 d P A 1
H8 H -0.0411 0.5131 0.3252 0.044 Uiso 0.709(9) 1 calc PR A 1
C9 C 0.0125(3) 0.2622(7) 0.3608(3) 0.0292(12) Uani 0.709(9) 1 d P A 1
C11 C 0.1225(3) 0.3678(8) 0.3192(3) 0.0234(12) Uani 0.709(9) 1 d P A 1
C12 C 0.0473(3) 0.3781(8) 0.3327(2) 0.0278(12) Uani 0.709(9) 1 d P A 1
C13 C 0.0551(3) 0.1398(6) 0.3751(3) 0.0297(12) Uani 0.709(9) 1 d P A 1
C14 C 0.1302(3) 0.1393(7) 0.3602(4) 0.0255(13) Uani 0.709(9) 1 d P A 1
N9' N -0.0588(8) 0.2024(18) 0.3981(7) 0.036(3) Uiso 0.291(9) 1 d P A 2
N10' N 0.1569(9) 0.2235(18) 0.3424(8) 0.015(3) Uiso 0.291(9) 1 d P A 2
C1' C 0.0420(7) -0.0147(14) 0.4348(6) 0.025(3) Uiso 0.291(9) 1 d P A 2
H1' H -0.0063 -0.0205 0.4492 0.030 Uiso 0.291(9) 1 calc PR A 2
C2' C 0.0899(7) -0.1191(14) 0.4523(6) 0.030(3) Uiso 0.291(9) 1 d P A 2
H2' H 0.0753 -0.1965 0.4784 0.036 Uiso 0.291(9) 1 calc PR A 2
C3' C 0.1618(7) -0.1112(14) 0.4311(6) 0.024(3) Uiso 0.291(9) 1 d P A 2
H3' H 0.1964 -0.1833 0.4427 0.029 Uiso 0.291(9) 1 calc PR A 2
C4' C 0.1805(10) -0.0001(18) 0.3944(7) 0.020(4) Uiso 0.291(9) 1 d P A 2
H4' H 0.2287 0.0020 0.3796 0.025 Uiso 0.291(9) 1 calc PR A 2
C5' C 0.1362(7) 0.4446(16) 0.2906(8) 0.022(3) Uiso 0.291(9) 1 d P A 2
H5' H 0.1853 0.4473 0.2783 0.027 Uiso 0.291(9) 1 calc PR A 2
C6' C 0.0910(7) 0.5567(15) 0.2740(6) 0.032(3) Uiso 0.291(9) 1 d P A 2
H6' H 0.1094 0.6359 0.2516 0.039 Uiso 0.291(9) 1 calc PR A 2
C7' C 0.0184(7) 0.5542(16) 0.2901(7) 0.027(3) Uiso 0.291(9) 1 d P A 2
H7' H -0.0124 0.6321 0.2787 0.032 Uiso 0.291(9) 1 calc PR A 2
C8' C -0.0094(7) 0.4404(14) 0.3225(6) 0.028(3) Uiso 0.291(9) 1 d P A 2
H8' H -0.0596 0.4390 0.3316 0.034 Uiso 0.291(9) 1 calc PR A 2
C9' C 0.0126(7) 0.2094(14) 0.3783(6) 0.018(3) Uiso 0.291(9) 1 d P A 2
C11' C 0.1123(8) 0.3264(15) 0.3251(8) 0.019(4) Uiso 0.291(9) 1 d P A 2
C12' C 0.0355(7) 0.3269(16) 0.3419(7) 0.018(3) Uiso 0.291(9) 1 d P A 2
C13' C 0.0603(7) 0.1005(13) 0.3966(6) 0.019(3) Uiso 0.291(9) 1 d P A 2
C14' C 0.1349(9) 0.1112(16) 0.3766(7) 0.015(4) Uiso 0.291(9) 1 d P A 2
C21 C 0.38752(15) 0.2151(3) 0.32220(13) 0.0192(5) Uani 1 1 d . A .
C22 C 0.40092(16) 0.1103(3) 0.27428(13) 0.0230(5) Uani 1 1 d . . .
C23 C 0.47201(17) 0.0663(3) 0.26444(14) 0.0278(6) Uani 1 1 d . A .
H23 H 0.4798 -0.0052 0.2323 0.033 Uiso 1 1 calc R . .
C24 C 0.53138(16) 0.1262(3) 0.30116(15) 0.0289(6) Uani 1 1 d . . .
H24 H 0.5797 0.0944 0.2952 0.035 Uiso 1 1 calc R A .
C25 C 0.51963(16) 0.2328(3) 0.34652(15) 0.0270(6) Uani 1 1 d . A .
H25 H 0.5602 0.2761 0.3708 0.032 Uiso 1 1 calc R . .
C26 C 0.44894(15) 0.2769(3) 0.35681(14) 0.0225(5) Uani 1 1 d . . .
H26 H 0.4420 0.3507 0.3880 0.027 Uiso 1 1 calc R A .
C27 C 0.33578(17) 0.0491(3) 0.23448(15) 0.0289(6) Uani 1 1 d . A .
H27A H 0.3489 0.0247 0.1884 0.035 Uiso 1 1 calc R . .
H27B H 0.3197 -0.0375 0.2567 0.035 Uiso 1 1 calc R . .
C28 C 0.2926(2) 0.2681(4) 0.18234(15) 0.0352(7) Uani 1 1 d . . .
H28A H 0.2942 0.2284 0.1369 0.053 Uiso 1 1 calc R A .
H28B H 0.3402 0.3097 0.1965 0.053 Uiso 1 1 calc R . .
H28C H 0.2546 0.3406 0.1819 0.053 Uiso 1 1 calc R . .
C29 C 0.20631(18) 0.0866(4) 0.20620(17) 0.0396(8) Uani 1 1 d . . .
H29A H 0.2114 0.0469 0.1612 0.059 Uiso 1 1 calc R A .
H29B H 0.1668 0.1563 0.2036 0.059 Uiso 1 1 calc R . .
H29C H 0.1946 0.0116 0.2374 0.059 Uiso 1 1 calc R . .
C31 C 0.36550(14) 0.2936(3) 0.49167(13) 0.0177(5) Uani 1 1 d . . .
C32 C 0.37261(15) 0.1487(3) 0.49919(15) 0.0238(6) Uani 1 1 d . A .
H32 H 0.3438 0.0879 0.4701 0.029 Uiso 1 1 calc R . .
C33 C 0.42144(16) 0.0923(3) 0.54881(16) 0.0310(7) Uani 1 1 d . . .
H33 H 0.4253 -0.0066 0.5542 0.037 Uiso 1 1 calc R A .
C34 C 0.46432(17) 0.1803(4) 0.59033(17) 0.0360(7) Uani 1 1 d . A .
H34 H 0.4971 0.1420 0.6248 0.043 Uiso 1 1 calc R . .
C35 C 0.45963(17) 0.3241(4) 0.58180(16) 0.0347(7) Uani 1 1 d . . .
H35 H 0.4904 0.3841 0.6096 0.042 Uiso 1 1 calc R A .
C36 C 0.41032(15) 0.3814(3) 0.53303(14) 0.0253(6) Uani 1 1 d . A .
H36 H 0.4070 0.4804 0.5278 0.030 Uiso 1 1 calc R . .
C41 C 0.31674(14) 0.5420(3) 0.41519(13) 0.0190(5) Uani 1 1 d . . .
C42 C 0.31280(16) 0.6428(3) 0.46598(15) 0.0247(6) Uani 1 1 d . A .
H42 H 0.2983 0.6160 0.5092 0.030 Uiso 1 1 calc R . .
C43 C 0.32995(18) 0.7817(3) 0.45346(17) 0.0324(7) Uani 1 1 d . . .
H43 H 0.3272 0.8499 0.4881 0.039 Uiso 1 1 calc R A .
C44 C 0.35107(18) 0.8212(3) 0.39061(17) 0.0323(7) Uani 1 1 d . A .
H44 H 0.3630 0.9164 0.3823 0.039 Uiso 1 1 calc R . .
C45 C 0.35492(18) 0.7224(3) 0.33983(16) 0.0286(6) Uani 1 1 d . . .
H45 H 0.3693 0.7497 0.2967 0.034 Uiso 1 1 calc R A .
C46 C 0.33779(15) 0.5832(3) 0.35209(14) 0.0225(5) Uani 1 1 d . A .
H46 H 0.3404 0.5155 0.3172 0.027 Uiso 1 1 calc R . .
C51 C 0.21344(14) 0.3593(3) 0.47687(12) 0.0183(5) Uani 1 1 d . . .
C52 C 0.16351(15) 0.4699(3) 0.47136(14) 0.0222(5) Uani 1 1 d . A .
H52 H 0.1729 0.5489 0.4441 0.027 Uiso 1 1 calc R . .
C53 C 0.09992(15) 0.4650(3) 0.50577(15) 0.0283(6) Uani 1 1 d . . .
H53 H 0.0665 0.5413 0.5024 0.034 Uiso 1 1 calc R A .
C54 C 0.08527(15) 0.3497(4) 0.54479(15) 0.0301(6) Uani 1 1 d . A .
H54 H 0.0417 0.3465 0.5680 0.036 Uiso 1 1 calc R . .
C55 C 0.13440(16) 0.2384(3) 0.55004(16) 0.0296(6) Uani 1 1 d . . .
H55 H 0.1244 0.1590 0.5768 0.035 Uiso 1 1 calc R A .
C56 C 0.19780(15) 0.2429(3) 0.51641(14) 0.0227(6) Uani 1 1 d . A .
H56 H 0.2311 0.1663 0.5201 0.027 Uiso 1 1 calc R . .
Cl1 Cl 0.24188(4) 0.83304(9) 0.63373(4) 0.03610(18) Uani 1 1 d D . .
O1 O 0.2988(2) 0.9032(5) 0.6001(2) 0.0603(13) Uiso 0.644(4) 1 d PD B 1
O2 O 0.2588(2) 0.8203(5) 0.7018(2) 0.0540(12) Uiso 0.644(4) 1 d PD B 1
O3 O 0.1773(2) 0.9354(4) 0.62364(19) 0.0402(10) Uiso 0.644(4) 1 d PD B 1
O4 O 0.2182(2) 0.7094(4) 0.60042(19) 0.0400(10) Uiso 0.644(4) 1 d PD B 1
O1' O 0.3093(5) 0.7547(8) 0.6130(5) 0.056(2) Uiso 0.356(4) 1 d PD B 2
O2' O 0.2734(4) 0.9025(9) 0.6939(4) 0.052(2) Uiso 0.356(4) 1 d PD B 2
O3' O 0.2073(5) 0.9047(9) 0.5858(4) 0.057(2) Uiso 0.356(4) 1 d PD B 2
O4' O 0.2009(5) 0.7128(9) 0.6606(4) 0.057(2) Uiso 0.356(4) 1 d PD B 2

loop_
_atom_site_aniso_label
_atom_site_aniso_U_11
_atom_site_aniso_U_22
_atom_site_aniso_U_33
_atom_site_aniso_U_23
_atom_site_aniso_U_13
_atom_site_aniso_U_12
Pd1 0.01934(11) 0.01632(11) 0.01694(11) -0.00174(7) -0.00090(7) 0.00292(7)
P1 0.0180(3) 0.0123(3) 0.0163(3) 0.0004(2) 0.0017(2) -0.0003(2)
N1 0.0301(13) 0.0302(13) 0.0206(11) -0.0056(10) -0.0040(9) 0.0080(10)
N9 0.017(2) 0.052(3) 0.060(3) -0.019(3) 0.0048(19) 0.001(2)
N10 0.016(2) 0.029(3) 0.022(2) -0.001(2) 0.0016(17) -0.005(2)
C1 0.027(3) 0.044(3) 0.075(5) -0.005(3) 0.015(3) -0.014(2)
C2 0.044(4) 0.041(3) 0.105(6) 0.009(4) 0.020(4) -0.023(3)
C3 0.040(3) 0.029(3) 0.079(5) 0.001(3) 0.004(3) -0.010(2)
C4 0.032(3) 0.030(3) 0.040(4) -0.001(3) 0.006(3) -0.011(2)
C5 0.027(3) 0.034(3) 0.021(2) 0.005(2) 0.0023(19) 0.007(2)
C6 0.049(3) 0.040(3) 0.027(2) 0.011(2) 0.007(2) 0.020(3)
C7 0.049(3) 0.052(4) 0.031(3) 0.007(2) 0.006(2) 0.033(3)
C8 0.025(2) 0.057(4) 0.028(3) 0.001(3) 0.0043(19) 0.020(3)
C9 0.023(2) 0.033(3) 0.031(3) -0.011(3) -0.003(2) 0.002(2)
C11 0.024(2) 0.030(3) 0.016(2) -0.004(2) -0.0038(17) 0.006(2)
C12 0.022(2) 0.040(3) 0.021(2) -0.007(2) -0.0029(17) 0.005(2)
C13 0.022(2) 0.032(3) 0.034(3) -0.007(3) 0.003(2) -0.009(2)
C14 0.023(2) 0.027(3) 0.027(3) -0.005(3) -0.001(2) -0.004(2)
C21 0.0232(13) 0.0173(12) 0.0176(12) 0.0052(10) 0.0039(10) 0.0020(10)
C22 0.0307(14) 0.0209(13) 0.0175(12) 0.0041(10) 0.0028(10) 0.0060(11)
C23 0.0370(16) 0.0280(15) 0.0192(13) 0.0033(11) 0.0074(11) 0.0118(12)
C24 0.0269(14) 0.0333(16) 0.0278(14) 0.0111(12) 0.0116(12) 0.0104(12)
C25 0.0231(14) 0.0301(15) 0.0282(15) 0.0072(12) 0.0053(11) -0.0031(11)
C26 0.0267(14) 0.0193(12) 0.0224(13) 0.0039(10) 0.0075(11) -0.0013(10)
C27 0.0371(16) 0.0261(14) 0.0228(14) -0.0054(11) -0.0027(12) 0.0095(12)
C28 0.0445(19) 0.0415(18) 0.0191(14) 0.0021(12) -0.0009(13) 0.0164(15)
C29 0.0357(17) 0.050(2) 0.0317(17) -0.0166(15) -0.0099(13) 0.0040(15)
C31 0.0173(12) 0.0202(12) 0.0156(12) 0.0021(10) 0.0010(9) -0.0019(10)
C32 0.0218(13) 0.0196(13) 0.0293(14) 0.0031(11) -0.0017(11) -0.0019(10)
C33 0.0257(14) 0.0278(15) 0.0387(17) 0.0118(13) -0.0026(12) 0.0012(12)
C34 0.0256(15) 0.0462(19) 0.0345(17) 0.0141(15) -0.0090(13) -0.0033(14)
C35 0.0289(16) 0.0424(19) 0.0311(16) 0.0004(14) -0.0094(12) -0.0097(14)
C36 0.0262(14) 0.0245(14) 0.0249(14) 0.0004(11) 0.0005(11) -0.0065(11)
C41 0.0209(12) 0.0134(11) 0.0230(13) 0.0007(10) 0.0045(10) 0.0001(9)
C42 0.0294(14) 0.0192(13) 0.0269(14) -0.0007(11) 0.0109(11) -0.0031(11)
C43 0.0415(18) 0.0173(13) 0.0403(18) -0.0075(12) 0.0162(14) -0.0034(12)
C44 0.0407(17) 0.0141(13) 0.0443(18) 0.0033(12) 0.0180(14) -0.0010(12)
C45 0.0369(16) 0.0191(13) 0.0316(15) 0.0058(11) 0.0148(13) 0.0024(12)
C46 0.0264(14) 0.0166(12) 0.0254(13) 0.0007(10) 0.0080(11) 0.0021(10)
C51 0.0186(12) 0.0207(12) 0.0156(11) -0.0022(10) 0.0012(9) -0.0032(10)
C52 0.0236(13) 0.0205(13) 0.0226(13) -0.0010(10) 0.0031(10) -0.0005(10)
C53 0.0185(13) 0.0332(16) 0.0331(15) -0.0056(12) 0.0022(11) 0.0021(11)
C54 0.0185(13) 0.0452(18) 0.0272(15) -0.0028(13) 0.0045(11) -0.0065(12)
C55 0.0238(14) 0.0380(17) 0.0264(15) 0.0069(12) -0.0020(11) -0.0104(12)
C56 0.0214(13) 0.0228(13) 0.0233(13) 0.0038(10) -0.0021(10) -0.0038(10)
Cl1 0.0347(4) 0.0454(5) 0.0291(4) -0.0089(3) 0.0084(3) -0.0143(3)

loop_
_atom_type_symbol
_atom_type_description
_atom_type_scat_dispersion_real
_atom_type_scat_dispersion_imag
_atom_type_scat_source
C C 0.0033 0.0016 'International Tables Vol C Tables 4.2.6.8 and 6.1.1.4'
H H 0.0000 0.0000 'International Tables Vol C Tables 4.2.6.8 and 6.1.1.4'
N N 0.0061 0.0033 'International Tables Vol C Tables 4.2.6.8 and 6.1.1.4'
O O 0.0106 0.0060 'International Tables Vol C Tables 4.2.6.8 and 6.1.1.4'
Cl Cl 0.1484 0.1585 'International Tables Vol C Tables 4.2.6.8 and 6.1.1.4'
P P 0.1023 0.0942 'International Tables Vol C Tables 4.2.6.8 and 6.1.1.4'
Pd Pd -0.9988 1.0072 'International Tables Vol C Tables 4.2.6.8 and 6.1.1.4'

loop_
_geom_angle_atom_site_label_1
_geom_angle_atom_site_label_2
_geom_angle_atom_site_label_3
_geom_angle
_geom_angle_site_symmetry_1
_geom_angle_site_symmetry_3
_geom_angle_publ_flag
C21 Pd1 N10 173.51(19) . . ?
C21 Pd1 N1 81.14(10) . . ?
N10 Pd1 N1 94.03(18) . . ?
C21 Pd1 P1 93.85(8) . . ?
N10 Pd1 P1 91.40(16) . . ?
N1 Pd1 P1 172.10(7) . . ?
C21 Pd1 N10' 167.3(4) . . ?
N10 Pd1 N10' 8.1(5) . . ?
N1 Pd1 N10' 95.6(4) . . ?
P1 Pd1 N10' 90.6(4) . . ?
C41 P1 C31 106.50(12) . . ?
C41 P1 C51 105.58(12) . . ?
C31 P1 C51 102.52(12) . . ?
C41 P1 Pd1 110.19(9) . . ?
C31 P1 Pd1 117.90(9) . . ?
C51 P1 Pd1 113.16(8) . . ?
C29 N1 C27 109.8(2) . . ?
C29 N1 C28 108.8(3) . . ?
C27 N1 C28 109.3(2) . . ?
C29 N1 Pd1 116.7(2) . . ?
C27 N1 Pd1 104.13(16) . . ?
C28 N1 Pd1 107.92(18) . . ?
C14 N10 C11 116.8(6) . . ?
C14 N10 Pd1 118.0(5) . . ?
C11 N10 Pd1 124.4(5) . . ?
C2 C1 C13 121.5(5) . . ?
C1 C2 C3 120.5(5) . . ?
C4 C3 C2 119.8(6) . . ?
C3 C4 C14 120.8(6) . . ?
C6 C5 C11 121.2(5) . . ?
C5 C6 C7 121.0(6) . . ?
C8 C7 C6 119.4(5) . . ?
C7 C8 C12 121.0(5) . . ?
N9 C9 C12 122.8(6) . . ?
N9 C9 C13 119.4(7) . . ?
C12 C9 C13 117.7(4) . . ?
N10 C11 C5 118.0(5) . . ?
N10 C11 C12 123.5(6) . . ?
C5 C11 C12 118.4(5) . . ?
C9 C12 C8 121.7(5) . . ?
C9 C12 C11 119.4(5) . . ?
C8 C12 C11 118.8(6) . . ?
C1 C13 C9 122.5(5) . . ?
C1 C13 C14 118.5(6) . . ?
C9 C13 C14 119.0(5) . . ?
N10 C14 C4 117.5(5) . . ?
N10 C14 C13 123.6(6) . . ?
C4 C14 C13 118.9(6) . . ?
C11' N10' C14' 121.6(15) . . ?
C11' N10' Pd1 120.7(12) . . ?
C14' N10' Pd1 117.1(12) . . ?
C2' C1' C13' 122.9(12) . . ?
C1' C2' C3' 119.0(12) . . ?
C4' C3' C2' 118.9(13) . . ?
C3' C4' C14' 124.8(16) . . ?
C6' C5' C11' 122.4(14) . . ?
C5' C6' C7' 120.0(13) . . ?
C8' C7' C6' 120.9(13) . . ?
C7' C8' C12' 120.5(13) . . ?
C13' C9' N9' 118.5(12) . . ?
C13' C9' C12' 121.4(11) . . ?
N9' C9' C12' 120.1(12) . . ?
N10' C11' C5' 121.2(15) . . ?
N10' C11' C12' 122.3(14) . . ?
C5' C11' C12' 116.5(13) . . ?
C8' C12' C9' 124.3(13) . . ?
C8' C12' C11' 119.6(14) . . ?
C9' C12' C11' 116.0(12) . . ?
C9' C13' C1' 124.1(12) . . ?
C9' C13' C14' 117.6(11) . . ?
C1' C13' C14' 118.3(11) . . ?
N10' C14' C4' 122.8(15) . . ?
N10' C14' C13' 121.1(14) . . ?
C4' C14' C13' 116.1(13) . . ?
C26 C21 C22 117.0(2) . . ?
C26 C21 Pd1 131.5(2) . . ?
C22 C21 Pd1 111.5(2) . . ?
C23 C22 C21 121.1(3) . . ?
C23 C22 C27 121.6(3) . . ?
C21 C22 C27 117.3(2) . . ?
C24 C23 C22 120.5(3) . . ?
C25 C24 C23 119.4(3) . . ?
C24 C25 C26 120.5(3) . . ?
C25 C26 C21 121.5(3) . . ?
N1 C27 C22 108.9(2) . . ?
C32 C31 C36 119.0(2) . . ?
C32 C31 P1 117.7(2) . . ?
C36 C31 P1 123.3(2) . . ?
C33 C32 C31 120.6(3) . . ?
C34 C33 C32 119.8(3) . . ?
C33 C34 C35 120.1(3) . . ?
C34 C35 C36 120.5(3) . . ?
C35 C36 C31 119.9(3) . . ?
C46 C41 C42 119.1(2) . . ?
C46 C41 P1 119.2(2) . . ?
C42 C41 P1 121.7(2) . . ?
C43 C42 C41 120.2(3) . . ?
C44 C43 C42 120.2(3) . . ?
C43 C44 C45 120.2(3) . . ?
C44 C45 C46 119.9(3) . . ?
C45 C46 C41 120.5(3) . . ?
C52 C51 C56 118.9(2) . . ?
C52 C51 P1 121.4(2) . . ?
C56 C51 P1 119.6(2) . . ?
C53 C52 C51 120.2(3) . . ?
C54 C53 C52 120.3(3) . . ?
C53 C54 C55 119.9(3) . . ?
C56 C55 C54 120.1(3) . . ?
C55 C56 C51 120.6(3) . . ?
O3' Cl1 O2 146.4(4) . . ?
O3' Cl1 O4 88.8(4) . . ?
O2 Cl1 O4 115.5(3) . . ?
O3' Cl1 O1 75.4(4) . . ?
O2 Cl1 O1 112.2(3) . . ?
O4 Cl1 O1 112.3(2) . . ?
O3' Cl1 O2' 120.5(5) . . ?
O2 Cl1 O2' 34.8(3) . . ?
O4 Cl1 O2' 149.6(4) . . ?
O1 Cl1 O2' 84.9(4) . . ?
O3' Cl1 O4' 115.8(5) . . ?
O2 Cl1 O4' 70.3(4) . . ?
O4 Cl1 O4' 51.4(4) . . ?
O1 Cl1 O4' 157.2(4) . . ?
O2' Cl1 O4' 103.8(5) . . ?
O3' Cl1 O1' 114.9(5) . . ?
O2 Cl1 O1' 95.4(4) . . ?
O4 Cl1 O1' 72.0(4) . . ?
O1 Cl1 O1' 58.3(4) . . ?
O2' Cl1 O1' 99.4(5) . . ?
O4' Cl1 O1' 99.2(5) . . ?
O3' Cl1 O3 40.5(4) . . ?
O2 Cl1 O3 107.6(2) . . ?
O4 Cl1 O3 105.2(2) . . ?
O1 Cl1 O3 102.8(2) . . ?
O2' Cl1 O3 94.3(4) . . ?
O4' Cl1 O3 97.6(4) . . ?
O1' Cl1 O3 155.1(4) . . ?

loop_
_geom_bond_atom_site_label_1
_geom_bond_atom_site_label_2
_geom_bond_distance
_geom_bond_site_symmetry_2
_geom_bond_publ_flag
Pd1 C21 2.011(3) . ?
Pd1 N10 2.121(6) . ?
Pd1 N1 2.139(2) . ?
Pd1 P1 2.2579(7) . ?
Pd1 N10' 2.286(17) . ?
P1 C41 1.817(3) . ?
P1 C31 1.821(3) . ?
P1 C51 1.830(3) . ?
N1 C29 1.472(4) . ?
N1 C27 1.490(4) . ?
N1 C28 1.494(4) . ?
N9 C9 1.351(7) . ?
N10 C14 1.363(8) . ?
N10 C11 1.366(9) . ?
C1 C2 1.343(9) . ?
C1 C13 1.419(8) . ?
C2 C3 1.425(9) . ?
C3 C4 1.373(9) . ?
C4 C14 1.416(10) . ?
C5 C6 1.362(7) . ?
C5 C11 1.405(8) . ?
C6 C7 1.406(8) . ?
C7 C8 1.366(9) . ?
C8 C12 1.423(8) . ?
C9 C12 1.410(8) . ?
C9 C13 1.419(8) . ?
C11 C12 1.424(7) . ?
C13 C14 1.427(7) . ?
N9' C9' 1.393(19) . ?
N10' C11' 1.31(2) . ?
N10' C14' 1.344(17) . ?
C1' C2' 1.355(17) . ?
C1' C13' 1.389(17) . ?
C2' C3' 1.413(18) . ?
C3' C4' 1.34(2) . ?
C4' C14' 1.38(2) . ?
C5' C6' 1.376(19) . ?
C5' C11' 1.404(16) . ?
C6' C7' 1.389(18) . ?
C7' C8' 1.377(17) . ?
C8' C12' 1.395(17) . ?
C9' C13' 1.387(15) . ?
C9' C12' 1.412(16) . ?
C11' C12' 1.47(2) . ?
C13' C14' 1.45(2) . ?
C21 C26 1.404(4) . ?
C21 C22 1.412(4) . ?
C22 C23 1.394(4) . ?
C22 C27 1.499(4) . ?
C23 C24 1.386(4) . ?
C24 C25 1.384(4) . ?
C25 C26 1.390(4) . ?
C31 C32 1.393(4) . ?
C31 C36 1.396(4) . ?
C32 C33 1.388(4) . ?
C33 C34 1.379(5) . ?
C34 C35 1.382(5) . ?
C35 C36 1.386(4) . ?
C41 C46 1.393(4) . ?
C41 C42 1.397(4) . ?
C42 C43 1.387(4) . ?
C43 C44 1.384(4) . ?
C44 C45 1.384(4) . ?
C45 C46 1.388(4) . ?
C51 C52 1.394(4) . ?
C51 C56 1.399(4) . ?
C52 C53 1.392(4) . ?
C53 C54 1.381(4) . ?
C54 C55 1.389(4) . ?
C55 C56 1.381(4) . ?
Cl1 O3' 1.297(7) . ?
Cl1 O2 1.368(4) . ?
Cl1 O4 1.403(4) . ?
Cl1 O1 1.442(5) . ?
Cl1 O2' 1.447(7) . ?
Cl1 O4' 1.489(8) . ?
Cl1 O1' 1.525(8) . ?
Cl1 O3 1.534(4) . ?
